data_2234683
loop_
_publ_author_name
'Mohamed, Shaaban K.'
'Soliman, Ahmed M.'
'Abdel-Raheem, Eman M. M.'
'Saeed, Sohail'
'Wong, Wing-Tak'

_publ_section_title
;
 2-Amino-6-(dimethylamino)pyridine-3,5-dicarbonitrile
;
_journal_coeditor_code IM2369
_journal_issue 5
_journal_name_full 'Acta Crystallographica Section E'
_journal_page_first o1532
_journal_paper_doi 10.1107/S1600536812017278
_journal_volume 68
_journal_year 2012
_chemical_formula_iupac 'C9 H9 N5'
_chemical_formula_moiety 'C9 H9 N5'
_chemical_formula_sum 'C9 H9 N5'
_chemical_formula_weight 187.21
_chemical_name_systematic
;
2-Amino-6-(dimethylamino)pyridine-3,5-dicarbonitrile
;
_space_group_IT_number 15
_symmetry_cell_setting monoclinic
_symmetry_space_group_name_Hall '-C 2yc'
_symmetry_space_group_name_H-M 'C 1 2/c 1'
_atom_sites_solution_hydrogens geom
_atom_sites_solution_primary direct
_atom_sites_solution_secondary difmap
_audit_creation_method SHELXL-97
_cell_angle_alpha 90.00
_cell_angle_beta 112.920(3)
_cell_angle_gamma 90.00
_cell_formula_units_Z 8
_cell_length_a 28.667(7)
_cell_length_b 3.9702(10)
_cell_length_c 17.950(4)
_cell_measurement_reflns_used 4846
_cell_measurement_temperature 296(2)
_cell_measurement_theta_max 25.03
_cell_measurement_theta_min 3.09
_cell_volume 1881.7(8)
_computing_cell_refinement 'SAINT (Bruker, 2006)'
_computing_data_collection 'SMART (Bruker, 1998)'
_computing_data_reduction 'SAINT (Bruker, 2006)'
_computing_molecular_graphics 'Mercury (Macrae <i>et al.</i>, 2008)'
_computing_publication_material 'SHELXL97 (Sheldrick, 2008)'
_computing_structure_refinement 'SHELXL97 (Sheldrick, 2008)'
_computing_structure_solution 'SHELXS97 (Sheldrick, 2008)'
_diffrn_ambient_temperature 296(2)
_diffrn_measured_fraction_theta_full 0.994
_diffrn_measured_fraction_theta_max 0.994
_diffrn_measurement_device_type 'Bruker SMART 1000 CCD'
_diffrn_measurement_method '\w and \f scans'
_diffrn_radiation_monochromator graphite
_diffrn_radiation_source 'fine-focus sealed tube'
_diffrn_radiation_type MoK\a
_diffrn_radiation_wavelength 0.71073
_diffrn_reflns_av_R_equivalents 0.0249
_diffrn_reflns_av_sigmaI/netI 0.0293
_diffrn_reflns_limit_h_max 34
_diffrn_reflns_limit_h_min -33
_diffrn_reflns_limit_k_max 4
_diffrn_reflns_limit_k_min -4
_diffrn_reflns_limit_l_max 18
_diffrn_reflns_limit_l_min -21
_diffrn_reflns_number 4846
_diffrn_reflns_theta_full 25.03
_diffrn_reflns_theta_max 25.03
_diffrn_reflns_theta_min 3.09
_diffrn_standards_number 0
_exptl_absorpt_coefficient_mu 0.088
_exptl_absorpt_correction_T_max 0.9974
_exptl_absorpt_correction_T_min 0.9724
_exptl_absorpt_correction_type multi-scan
_exptl_absorpt_process_details '(SADABS; Sheldrick, 2004)'
_exptl_crystal_colour yellow
_exptl_crystal_density_diffrn 1.322
_exptl_crystal_density_method 'not measured'
_exptl_crystal_description plate
_exptl_crystal_F_000 784
_exptl_crystal_size_max 0.32
_exptl_crystal_size_mid 0.21
_exptl_crystal_size_min 0.03
_refine_diff_density_max 0.157
_refine_diff_density_min -0.191
_refine_ls_extinction_method none
_refine_ls_goodness_of_fit_ref 1.029
_refine_ls_hydrogen_treatment mixed
_refine_ls_matrix_type full
_refine_ls_number_parameters 138
_refine_ls_number_reflns 1658
_refine_ls_number_restraints 0
_refine_ls_restrained_S_all 1.029
_refine_ls_R_factor_all 0.0723
_refine_ls_R_factor_gt 0.0480
_refine_ls_shift/su_max 0.000
_refine_ls_shift/su_mean 0.000
_refine_ls_structure_factor_coef Fsqd
_refine_ls_weighting_details 'calc w=1/[\s^2^(Fo^2^)+(0.0915P)^2^+0.1839P] where P=(Fo^2^+2Fc^2^)/3'
_refine_ls_weighting_scheme calc
_refine_ls_wR_factor_gt 0.1316
_refine_ls_wR_factor_ref 0.1469
_reflns_number_gt 1173
_reflns_number_total 1658
_reflns_threshold_expression I>2\s(I)
_cod_data_source_file im2369.cif
_cod_data_source_block I
_cod_original_sg_symbol_H-M 'C 2/c'
_cod_database_code 2234683
_cod_database_fobs_code 2234683

loop_
_symmetry_equiv_pos_as_xyz
'x, y, z'
'-x, y, -z+1/2'
'x+1/2, y+1/2, z'
'-x+1/2, y+1/2, -z+1/2'
'-x, -y, -z'
'x, -y, z-1/2'
'-x+1/2, -y+1/2, -z'
'x+1/2, -y+1/2, z-1/2'

loop_
_atom_site_type_symbol
_atom_site_label
_atom_site_fract_x
_atom_site_fract_y
_atom_site_fract_z
_atom_site_U_iso_or_equiv
_atom_site_adp_type
_atom_site_calc_flag
_atom_site_refinement_flags
_atom_site_occupancy
_atom_site_symmetry_multiplicity
N N1 0.07712(6) 0.0877(4) 0.27256(9) 0.0417(5) Uani d . 1 1
N N2 0.00997(6) 0.2230(6) 0.15638(13) 0.0573(6) Uani d . 1 1
H H1 -0.0050(9) 0.284(6) 0.1053(17) 0.068(8) Uiso d . 1 1
H H2 -0.0096(12) 0.128(8) 0.1777(19) 0.094(9) Uiso d . 1 1
N N3 0.05670(8) 0.6406(6) 0.02533(12) 0.0669(6) Uani d . 1 1
N N4 0.25896(8) 0.0677(9) 0.35083(15) 0.1042(10) Uani d . 1 1
N N5 0.14100(6) -0.0606(5) 0.39210(10) 0.0488(5) Uani d . 1 1
C C1 0.06018(7) 0.2187(5) 0.19854(12) 0.0415(5) Uani d . 1 1
C C2 0.09339(7) 0.3580(5) 0.16489(12) 0.0431(5) Uani d . 1 1
C C3 0.14482(7) 0.3269(6) 0.20982(13) 0.0499(6) Uani d . 1 1
H H3 0.1676 0.4079 0.1887 0.060 Uiso calc R 1 1
C C4 0.16300(7) 0.1796(5) 0.28473(13) 0.0463(5) Uani d . 1 1
C C5 0.12699(7) 0.0699(5) 0.31732(12) 0.0413(5) Uani d . 1 1
C C6 0.07369(8) 0.5132(6) 0.08746(14) 0.0498(6) Uani d . 1 1
C C7 0.21622(9) 0.1175(7) 0.32283(15) 0.0673(7) Uani d . 1 1
C C8 0.18827(9) 0.0208(8) 0.45832(15) 0.0782(8) Uani d . 1 1
H H8A 0.1828 0.0356 0.5077 0.117 Uiso calc R 1 1
H H8B 0.2006 0.2328 0.4478 0.117 Uiso calc R 1 1
H H8C 0.2127 -0.1520 0.4634 0.117 Uiso calc R 1 1
C C9 0.10351(8) -0.2200(6) 0.41700(13) 0.0561(6) Uani d . 1 1
H H9A 0.1197 -0.3882 0.4572 0.084 Uiso calc R 1 1
H H9B 0.0778 -0.3238 0.3710 0.084 Uiso calc R 1 1
H H9C 0.0884 -0.0530 0.4392 0.084 Uiso calc R 1 1

loop_
_atom_site_aniso_label
_atom_site_aniso_U_11
_atom_site_aniso_U_22
_atom_site_aniso_U_33
_atom_site_aniso_U_12
_atom_site_aniso_U_13
_atom_site_aniso_U_23
N1 0.0341(9) 0.0539(10) 0.0397(10) -0.0009(7) 0.0172(7) -0.0014(8)
N2 0.0344(10) 0.0948(16) 0.0427(12) -0.0056(9) 0.0150(9) 0.0117(11)
N3 0.0644(13) 0.0872(15) 0.0559(13) -0.0010(11) 0.0308(11) 0.0131(12)
N4 0.0412(12) 0.175(3) 0.0971(19) 0.0216(15) 0.0270(12) -0.0016(19)
N5 0.0376(9) 0.0639(11) 0.0435(10) 0.0045(8) 0.0142(8) 0.0037(9)
C1 0.0364(10) 0.0501(12) 0.0411(12) -0.0021(8) 0.0186(9) -0.0048(9)
C2 0.0404(11) 0.0522(12) 0.0425(12) -0.0026(9) 0.0224(9) -0.0020(10)
C3 0.0419(12) 0.0610(13) 0.0572(14) -0.0054(9) 0.0307(11) -0.0060(11)
C4 0.0332(11) 0.0580(13) 0.0515(13) 0.0009(9) 0.0205(9) -0.0041(11)
C5 0.0348(10) 0.0455(11) 0.0449(12) 0.0010(8) 0.0169(9) -0.0067(9)
C6 0.0468(12) 0.0611(14) 0.0509(14) -0.0040(10) 0.0292(11) -0.0023(12)
C7 0.0445(14) 0.0956(19) 0.0682(17) 0.0067(12) 0.0288(12) -0.0019(14)
C8 0.0492(14) 0.108(2) 0.0642(17) 0.0041(14) 0.0074(12) 0.0105(16)
C9 0.0532(13) 0.0662(14) 0.0575(14) 0.0078(11) 0.0310(12) 0.0106(12)

loop_
_atom_type_symbol
_atom_type_description
_atom_type_scat_dispersion_real
_atom_type_scat_dispersion_imag
_atom_type_scat_source
C C 0.0033 0.0016 'International Tables Vol C Tables 4.2.6.8 and 6.1.1.4'
H H 0.0000 0.0000 'International Tables Vol C Tables 4.2.6.8 and 6.1.1.4'
N N 0.0061 0.0033 'International Tables Vol C Tables 4.2.6.8 and 6.1.1.4'

loop_
_geom_angle_atom_site_label_1
_geom_angle_atom_site_label_2
_geom_angle_atom_site_label_3
_geom_angle
C1 N1 C5 120.56(16)
C1 N2 H1 124.9(15)
C1 N2 H2 118(2)
H1 N2 H2 116(3)
C5 N5 C8 123.56(19)
C5 N5 C9 120.21(17)
C8 N5 C9 114.24(18)
N1 C1 N2 117.60(18)
N1 C1 C2 122.11(18)
N2 C1 C2 120.28(19)
C3 C2 C6 122.45(17)
C3 C2 C1 117.08(19)
C6 C2 C1 120.45(17)
C4 C3 C2 121.48(18)
C4 C3 H3 119.3
C2 C3 H3 119.3
C3 C4 C7 118.05(19)
C3 C4 C5 118.02(18)
C7 C4 C5 123.7(2)
N1 C5 N5 116.88(16)
N1 C5 C4 120.45(18)
N5 C5 C4 122.66(18)
N3 C6 C2 178.3(2)
N4 C7 C4 177.7(3)
N5 C8 H8A 109.5
N5 C8 H8B 109.5
H8A C8 H8B 109.5
N5 C8 H8C 109.5
H8A C8 H8C 109.5
H8B C8 H8C 109.5
N5 C9 H9A 109.5
N5 C9 H9B 109.5
H9A C9 H9B 109.5
N5 C9 H9C 109.5
H9A C9 H9C 109.5
H9B C9 H9C 109.5

loop_
_geom_bond_atom_site_label_1
_geom_bond_atom_site_label_2
_geom_bond_distance
N1 C1 1.330(2)
N1 C5 1.341(2)
N2 C1 1.340(3)
N2 H1 0.88(3)
N2 H2 0.88(3)
N3 C6 1.146(3)
N4 C7 1.146(3)
N5 C5 1.346(3)
N5 C8 1.449(3)
N5 C9 1.459(3)
C1 C2 1.423(3)
C2 C3 1.383(3)
C2 C6 1.421(3)
C3 C4 1.370(3)
C3 H3 0.9300
C4 C7 1.429(3)
C4 C5 1.438(3)
C8 H8A 0.9600
C8 H8B 0.9600
C8 H8C 0.9600
C9 H9A 0.9600
C9 H9B 0.9600
C9 H9C 0.9600

loop_
_geom_hbond_atom_site_label_D
_geom_hbond_atom_site_label_H
_geom_hbond_atom_site_label_A
_geom_hbond_site_symmetry_A
_geom_hbond_distance_DH
_geom_hbond_distance_HA
_geom_hbond_distance_DA
_geom_hbond_angle_DHA
N2 H1 N3 5_565 0.88(3) 2.25(3) 3.119(3) 167(2)
N2 H2 N1 2 0.88(3) 2.43(3) 3.260(3) 158(3)
C3 H3 N4 4 0.93 2.55 3.471(4) 170

loop_
_cod_related_entry_id
_cod_related_entry_database
_cod_related_entry_code
1 ChemSpider 10519909
